data_7015911
loop_
_publ_author_name
'Li, Mengyuan'
'Liu, Bin'
'Wang, Bingwu'
'Wang, Zheming'
'Gao, Song'
'Kurmoo, Mohamedally'

_publ_section_title
;
 Erbium-formate frameworks templated by diammonium cations: syntheses,
 structures, structural transition and magnetic properties.
;
_journal_issue 22
_journal_name_full 'Dalton transactions (Cambridge, England : 2003)'
_journal_page_first 6038
_journal_page_last 6046
_journal_paper_doi 10.1039/c1dt10241a
_journal_volume 40
_journal_year 2011
_chemical_formula_sum 'C12 H22 Er2 N2 O16'
_chemical_formula_weight 784.84
_chemical_name_systematic
;
?
;
_space_group_IT_number 33
_symmetry_cell_setting orthorhombic
_symmetry_space_group_name_Hall 'P 2c -2n'
_symmetry_space_group_name_H-M 'P n a 21'
_atom_sites_solution_hydrogens geom
_atom_sites_solution_primary direct
_atom_sites_solution_secondary difmap
_audit_creation_method SHELXL-97
_cell_angle_alpha 90.00
_cell_angle_beta 90.00
_cell_angle_gamma 90.00
_cell_formula_units_Z 4
_cell_length_a 18.1266(3)
_cell_length_b 13.3611(2)
_cell_length_c 8.5791(2)
_cell_measurement_reflns_used 18193
_cell_measurement_temperature 290
_cell_measurement_theta_max 27.485
_cell_measurement_theta_min 3.395
_cell_volume 2077.78(7)
_computing_cell_refinement 'HKL Scalepack (Otwinowski & Minor, 1997)'
_computing_data_collection 'KappaCCD (Nonius B. V., 1998)'
_computing_data_reduction 'HKL Denzo (Otwinowski & Minor, 1997) & maXus (Mackay et al., 1998)'
_computing_molecular_graphics 'Bruker SHELXTL V5.1 (Sheldrick, 1998)'
_computing_publication_material 'SHELXL-97 (Sheldrick, 1997)'
_computing_structure_refinement 'SHELXL-97 (Sheldrick, 1997)'
_computing_structure_solution 'SHELXS-97 (Sheldrick, 1997)'
_diffrn_ambient_temperature 290
_diffrn_detector_area_resol_mean 9
_diffrn_measured_fraction_theta_full 0.987
_diffrn_measured_fraction_theta_max 0.987
_diffrn_measurement_device_type 'NONIUS KappaCCD'
_diffrn_measurement_method CCD
_diffrn_radiation_monochromator graphite
_diffrn_radiation_source 'fine-focus sealed tube'
_diffrn_radiation_type MoK\a
_diffrn_radiation_wavelength 0.71073
_diffrn_reflns_av_R_equivalents 0.0728
_diffrn_reflns_av_sigmaI/netI 0.0463
_diffrn_reflns_limit_h_max 23
_diffrn_reflns_limit_h_min -23
_diffrn_reflns_limit_k_max 17
_diffrn_reflns_limit_k_min -17
_diffrn_reflns_limit_l_max 11
_diffrn_reflns_limit_l_min -11
_diffrn_reflns_number 31663
_diffrn_reflns_theta_full 27.46
_diffrn_reflns_theta_max 27.46
_diffrn_reflns_theta_min 3.61
_diffrn_standards_decay_% 0
_exptl_absorpt_coefficient_mu 8.107
_exptl_absorpt_correction_T_max 0.330
_exptl_absorpt_correction_T_min 0.156
_exptl_absorpt_correction_type integration
_exptl_absorpt_process_details
;
Gaussian integration (Coppens, 1970)
;
_exptl_crystal_colour pink
_exptl_crystal_density_diffrn 2.509
_exptl_crystal_density_method 'not measured'
_exptl_crystal_description column
_exptl_crystal_F_000 1488
_exptl_crystal_size_max 0.34
_exptl_crystal_size_mid 0.18
_exptl_crystal_size_min 0.17
_refine_diff_density_max 1.261
_refine_diff_density_min -0.541
_refine_diff_density_rms 0.153
_refine_ls_abs_structure_details 'Flack H D (1983), Acta Cryst. A39, 876-881'
_refine_ls_abs_structure_Flack 0.00
_refine_ls_extinction_coef 115(8)
_refine_ls_extinction_expression Fc^*^=kFc[1+0.001xFc^2^\l^3^/sin(2\q)]^-1/4^
_refine_ls_extinction_method SHELXL
_refine_ls_goodness_of_fit_ref 1.122
_refine_ls_hydrogen_treatment constr
_refine_ls_matrix_type full
_refine_ls_number_parameters 285
_refine_ls_number_reflns 4695
_refine_ls_number_restraints 1
_refine_ls_restrained_S_all 1.122
_refine_ls_R_factor_all 0.0359
_refine_ls_R_factor_gt 0.0243
_refine_ls_shift/su_max 0.000
_refine_ls_shift/su_mean 0.000
_refine_ls_structure_factor_coef Fsqd
_refine_ls_weighting_details 'calc w=1/[\s^2^(Fo^2^)+(0.0399P)^2^+0.9762P] where P=(Fo^2^+2Fc^2^)/3'
_refine_ls_weighting_scheme calc
_refine_ls_wR_factor_gt 0.0671
_refine_ls_wR_factor_ref 0.0777
_reflns_number_gt 3654
_reflns_number_total 4695
_reflns_threshold_expression >2sigma(I)
_cod_data_source_file c1dt10241a.txt
_cod_data_source_block CCDC789449-1-at-290K
_cod_original_sg_symbol_H-M 'P na2(1)'
_cod_database_code 7015911

loop_
_symmetry_equiv_pos_as_xyz
'x, y, z'
'-x, -y, z+1/2'
'x+1/2, -y+1/2, z'
'-x+1/2, y+1/2, z+1/2'

loop_
_atom_site_label
_atom_site_type_symbol
_atom_site_fract_x
_atom_site_fract_y
_atom_site_fract_z
_atom_site_U_iso_or_equiv
_atom_site_adp_type
_atom_site_occupancy
_atom_site_symmetry_multiplicity
_atom_site_calc_flag
_atom_site_refinement_flags
_atom_site_disorder_assembly
_atom_site_disorder_group
Er1 Er 0.600931(16) 0.37468(3) 0.25300(4) 0.02653(15) Uani 1 1 d . . .
Er2 Er 0.393684(16) 0.12462(3) 0.75275(4) 0.02633(15) Uani 1 1 d . . .
O1 O 0.5631(4) 0.2992(5) 0.4794(11) 0.0488(18) Uani 1 1 d . . .
O2 O 0.4947(4) 0.2101(4) 0.6442(9) 0.0377(17) Uani 1 1 d . . .
O3 O 0.6484(4) 0.2045(4) 0.2479(10) 0.0378(15) Uani 1 1 d . . .
O4 O 0.6481(4) 0.0405(4) 0.2919(9) 0.0393(18) Uani 1 1 d . . .
O5 O 0.7001(7) 0.3858(5) 0.4208(11) 0.040(2) Uani 1 1 d . . .
O6 O 0.7921(9) 0.3826(5) 0.5697(19) 0.069(4) Uani 1 1 d . . .
O7 O 0.7037(9) 0.3652(5) 0.0859(16) 0.055(3) Uani 1 1 d . . .
O8 O 0.7941(7) 0.3695(4) -0.0779(11) 0.040(2) Uani 1 1 d . . .
O9 O 0.6478(4) 0.5405(4) 0.2484(14) 0.059(2) Uani 1 1 d . . .
O10 O 0.6480(4) 0.7058(4) 0.2090(12) 0.053(3) Uani 1 1 d . . .
O11 O 0.5030(4) 0.4701(4) 0.3304(9) 0.0392(16) Uani 1 1 d . . .
O12 O 0.4357(4) 0.5491(5) 0.5072(11) 0.0426(16) Uani 1 1 d . . .
O13 O 0.5045(5) 0.2805(5) 0.1440(10) 0.0427(18) Uani 1 1 d . . .
O14 O 0.4270(4) 0.2098(5) -0.0260(11) 0.0500(18) Uani 1 1 d . . .
O15 O 0.4971(4) 0.0375(4) 0.8435(9) 0.0376(16) Uani 1 1 d . . .
O16 O 0.5706(4) -0.0334(4) 1.0170(10) 0.0390(16) Uani 1 1 d . . .
C1 C 0.5086(8) 0.2484(12) 0.5228(19) 0.048(3) Uani 1 1 d . . .
H1 H 0.4728 0.2391 0.4465 0.057 Uiso 1 1 calc R . .
C2 C 0.6172(6) 0.1294(7) 0.265(2) 0.050(3) Uani 1 1 d . . .
H2 H 0.5660 0.1314 0.2583 0.060 Uiso 1 1 calc R . .
C3 C 0.7356(8) 0.3561(9) 0.5266(16) 0.063(3) Uiso 1 1 d . . .
H3 H 0.7147 0.3038 0.5829 0.076 Uiso 1 1 calc R . .
C4 C 0.7324(6) 0.3947(6) -0.0330(11) 0.037(2) Uani 1 1 d . . .
H4 H 0.7060 0.4394 -0.0946 0.045 Uiso 1 1 calc R . .
C5 C 0.6171(6) 0.6300(7) 0.2127(13) 0.040(3) Uani 1 1 d . . .
H5 H 0.5670 0.6306 0.1892 0.048 Uiso 1 1 calc R . .
C6 C 0.4903(8) 0.5081(9) 0.4692(13) 0.041(3) Uani 1 1 d . . .
H6 H 0.5274 0.5022 0.5434 0.049 Uiso 1 1 calc R . .
C7 C 0.4894(7) 0.2463(11) 0.0213(18) 0.044(3) Uani 1 1 d . . .
H7 H 0.5275 0.2455 -0.0514 0.053 Uiso 1 1 calc R . .
C8 C 0.5127(7) -0.0001(9) 0.9776(13) 0.035(3) Uani 1 1 d . . .
H8 H 0.4750 -0.0012 1.0510 0.042 Uiso 1 1 calc R . .
C9 C 0.8354(6) 0.5718(9) 0.1901(13) 0.063(3) Uani 1 1 d . . .
H9A H 0.8001 0.5998 0.1189 0.095 Uiso 1 1 calc R . .
H9B H 0.8556 0.5115 0.1467 0.095 Uiso 1 1 calc R . .
H9C H 0.8744 0.6191 0.2074 0.095 Uiso 1 1 calc R . .
C10 C 0.7763(6) 0.6400(7) 0.4281(13) 0.049(2) Uani 1 1 d . . .
H10A H 0.7522 0.6867 0.3580 0.059 Uiso 1 1 calc R . .
H10B H 0.8196 0.6724 0.4712 0.059 Uiso 1 1 calc R . .
C11 C 0.7225(6) 0.6103(7) 0.5619(14) 0.051(2) Uani 1 1 d . . .
H11A H 0.6794 0.5772 0.5189 0.062 Uiso 1 1 calc R . .
H11B H 0.7467 0.5642 0.6327 0.062 Uiso 1 1 calc R . .
C12 C 0.6638(7) 0.6803(10) 0.7965(13) 0.071(3) Uani 1 1 d . . .
H12A H 0.6193 0.6430 0.7788 0.107 Uiso 1 1 calc R . .
H12B H 0.6521 0.7423 0.8471 0.107 Uiso 1 1 calc R . .
H12C H 0.6965 0.6420 0.8614 0.107 Uiso 1 1 calc R . .
N1 N 0.7984(5) 0.5486(6) 0.3414(11) 0.054(2) Uani 1 1 d . . .
H1A H 0.7581 0.5112 0.3228 0.065 Uiso 1 1 calc R . .
H1B H 0.8292 0.5123 0.4010 0.065 Uiso 1 1 calc R . .
N2 N 0.6999(5) 0.7008(6) 0.6466(11) 0.052(2) Uani 1 1 d . . .
H2A H 0.7401 0.7390 0.6638 0.063 Uiso 1 1 calc R . .
H2B H 0.6688 0.7362 0.5862 0.063 Uiso 1 1 calc R . .

loop_
_atom_site_aniso_label
_atom_site_aniso_U_11
_atom_site_aniso_U_22
_atom_site_aniso_U_33
_atom_site_aniso_U_23
_atom_site_aniso_U_13
_atom_site_aniso_U_12
Er1 0.0289(2) 0.0255(2) 0.0252(2) 0.00058(12) 0.0010(3) 0.00033(15)
Er2 0.0289(2) 0.0248(2) 0.0253(2) -0.00030(12) 0.0075(3) -0.00058(15)
O1 0.057(5) 0.050(4) 0.039(4) 0.004(3) 0.006(4) -0.011(3)
O2 0.046(4) 0.038(4) 0.030(3) 0.006(3) 0.001(3) -0.004(3)
O3 0.038(3) 0.019(3) 0.056(4) 0.001(3) -0.003(4) -0.004(2)
O4 0.040(4) 0.031(3) 0.048(5) 0.004(3) -0.002(3) -0.001(3)
O5 0.038(5) 0.058(5) 0.024(4) 0.002(3) -0.011(3) -0.005(3)
O6 0.042(6) 0.039(5) 0.126(12) -0.029(4) 0.026(7) -0.020(3)
O7 0.055(6) 0.038(4) 0.073(8) 0.015(4) -0.005(5) 0.010(4)
O8 0.040(5) 0.055(5) 0.026(4) 0.011(3) 0.023(4) 0.013(3)
O9 0.039(4) 0.033(3) 0.103(7) 0.000(4) -0.011(6) -0.004(3)
O10 0.043(4) 0.014(3) 0.101(7) -0.007(3) 0.005(4) -0.005(3)
O11 0.038(4) 0.040(4) 0.040(4) -0.002(3) 0.007(3) 0.008(3)
O12 0.039(4) 0.053(4) 0.036(4) -0.020(3) 0.002(3) 0.009(3)
O13 0.052(5) 0.042(4) 0.034(4) -0.009(3) -0.005(3) -0.009(3)
O14 0.039(4) 0.066(4) 0.045(5) -0.011(3) -0.001(3) -0.010(3)
O15 0.037(4) 0.036(4) 0.040(4) 0.000(3) -0.009(3) 0.000(3)
O16 0.038(4) 0.048(3) 0.031(4) 0.013(3) -0.004(3) 0.010(3)
C1 0.030(6) 0.055(6) 0.057(7) 0.014(6) 0.012(5) -0.003(5)
C2 0.033(4) 0.040(5) 0.078(10) -0.016(5) 0.014(6) -0.001(5)
C4 0.056(5) 0.026(4) 0.029(5) 0.004(3) 0.005(4) 0.004(4)
C5 0.027(3) 0.043(6) 0.050(9) 0.010(4) -0.008(4) -0.001(4)
C6 0.058(9) 0.036(5) 0.028(6) 0.000(5) -0.011(5) -0.015(5)
C7 0.032(6) 0.051(6) 0.049(6) -0.011(6) -0.008(5) -0.011(4)
C8 0.043(9) 0.035(5) 0.027(5) -0.007(5) 0.005(4) -0.012(4)
C9 0.055(6) 0.085(8) 0.050(6) 0.000(6) 0.013(5) -0.014(5)
C10 0.045(5) 0.052(5) 0.049(6) 0.002(4) -0.006(4) -0.013(4)
C11 0.049(6) 0.050(5) 0.055(6) -0.009(4) 0.001(5) 0.004(4)
C12 0.053(6) 0.117(10) 0.043(6) 0.005(6) 0.002(4) -0.015(6)
N1 0.051(5) 0.059(5) 0.052(5) 0.007(4) -0.002(4) -0.011(4)
N2 0.048(5) 0.060(5) 0.050(5) 0.013(4) -0.003(4) -0.004(4)

loop_
_atom_type_symbol
_atom_type_description
_atom_type_scat_dispersion_real
_atom_type_scat_dispersion_imag
_atom_type_scat_source
C C 0.0033 0.0016 'International Tables Vol C Tables 4.2.6.8 and 6.1.1.4'
H H 0.0000 0.0000 'International Tables Vol C Tables 4.2.6.8 and 6.1.1.4'
N N 0.0061 0.0033 'International Tables Vol C Tables 4.2.6.8 and 6.1.1.4'
O O 0.0106 0.0060 'International Tables Vol C Tables 4.2.6.8 and 6.1.1.4'
Er Er -0.2586 4.9576 'International Tables Vol C Tables 4.2.6.8 and 6.1.1.4'

loop_
_exptl_crystal_face_index_h
_exptl_crystal_face_index_k
_exptl_crystal_face_index_l
_exptl_crystal_face_perp_dist
0 1 0 0.150
0 -1 0 0.190
1 0 2 0.080
-1 0 -2 0.090
-1 0 2 0.090
1 0 -2 0.090
1 -4 3 0.120
0 6 1 0.140

loop_
_geom_angle_atom_site_label_1
_geom_angle_atom_site_label_2
_geom_angle_atom_site_label_3
_geom_angle
_geom_angle_site_symmetry_1
_geom_angle_site_symmetry_3
_geom_angle_publ_flag
O11 Er1 O1 76.5(3) . . ?
O11 Er1 O5 112.8(3) . . ?
O1 Er1 O5 74.5(3) . . ?
O11 Er1 O13 80.58(18) . . ?
O1 Er1 O13 83.0(3) . . ?
O5 Er1 O13 149.6(3) . . ?
O11 Er1 O7 145.3(3) . . ?
O1 Er1 O7 136.8(3) . . ?
O5 Er1 O7 76.5(3) . . ?
O13 Er1 O7 108.5(4) . . ?
O11 Er1 O9 76.2(3) . . ?
O1 Er1 O9 122.1(4) . . ?
O5 Er1 O9 70.8(3) . . ?
O13 Er1 O9 139.5(3) . . ?
O7 Er1 O9 75.9(3) . . ?
O11 Er1 O3 143.3(2) . . ?
O1 Er1 O3 73.1(3) . . ?
O5 Er1 O3 78.2(2) . . ?
O13 Er1 O3 75.8(2) . . ?
O7 Er1 O3 70.1(3) . . ?
O9 Er1 O3 138.3(2) . . ?
O11 Er1 O12 78.8(3) . 2_664 ?
O1 Er1 O12 146.75(19) . 2_664 ?
O5 Er1 O12 136.5(3) . 2_664 ?
O13 Er1 O12 71.1(3) . 2_664 ?
O7 Er1 O12 73.2(4) . 2_664 ?
O9 Er1 O12 72.1(3) . 2_664 ?
O3 Er1 O12 118.2(3) . 2_664 ?
O14 Er2 O8 70.7(3) 1_556 3_456 ?
O14 Er2 O15 76.2(3) 1_556 . ?
O8 Er2 O15 115.6(4) 3_456 . ?
O14 Er2 O2 83.2(3) 1_556 . ?
O8 Er2 O2 147.0(2) 3_456 . ?
O15 Er2 O2 75.48(16) . . ?
O14 Er2 O4 115.5(3) 1_556 2_655 ?
O8 Er2 O4 72.1(2) 3_456 2_655 ?
O15 Er2 O4 75.2(2) . 2_655 ?
O2 Er2 O4 139.6(2) . 2_655 ?
O14 Er2 O10 75.3(3) 1_556 2_665 ?
O8 Er2 O10 79.7(3) 3_456 2_665 ?
O15 Er2 O10 140.2(2) . 2_665 ?
O2 Er2 O10 74.2(3) . 2_665 ?
O4 Er2 O10 143.0(2) 2_655 2_665 ?
O14 Er2 O6 139.2(3) 1_556 3_455 ?
O8 Er2 O6 79.4(3) 3_456 3_455 ?
O15 Er2 O6 143.6(3) . 3_455 ?
O2 Er2 O6 110.8(4) . 3_455 ?
O4 Er2 O6 79.1(3) 2_655 3_455 ?
O10 Er2 O6 72.5(2) 2_665 3_455 ?
O14 Er2 O16 149.39(18) 1_556 2_654 ?
O8 Er2 O16 137.8(3) 3_456 2_654 ?
O15 Er2 O16 79.4(2) . 2_654 ?
O2 Er2 O16 73.0(2) . 2_654 ?
O4 Er2 O16 74.7(2) 2_655 2_654 ?
O10 Er2 O16 114.9(3) 2_665 2_654 ?
O6 Er2 O16 69.2(3) 3_455 2_654 ?
C1 O1 Er1 136.4(9) . . ?
C1 O2 Er2 136.2(9) . . ?
C2 O3 Er1 129.4(7) . . ?
C2 O4 Er2 132.4(7) . 2_654 ?
C3 O5 Er1 151.8(10) . . ?
C3 O6 Er2 151.2(12) . 3 ?
C4 O7 Er1 146.7(10) . . ?
C4 O8 Er2 153.5(7) . 3_554 ?
C5 O9 Er1 132.9(6) . . ?
C5 O10 Er2 131.6(7) . 2_664 ?
C6 O11 Er1 128.0(7) . . ?
C6 O12 Er1 131.6(8) . 2_665 ?
C7 O13 Er1 137.3(9) . . ?
C7 O14 Er2 132.5(8) . 1_554 ?
C8 O15 Er2 131.9(7) . . ?
C8 O16 Er2 130.9(7) . 2_655 ?
O2 C1 O1 131.2(15) . . ?
O2 C1 H1 114.4 . . ?
O1 C1 H1 114.4 . . ?
O3 C2 O4 126.0(10) . . ?
O3 C2 H2 117.0 . . ?
O4 C2 H2 117.0 . . ?
O6 C3 O5 129.1(15) . . ?
O6 C3 H3 115.5 . . ?
O5 C3 H3 115.5 . . ?
O7 C4 O8 124.4(12) . . ?
O7 C4 H4 117.8 . . ?
O8 C4 H4 117.8 . . ?
O10 C5 O9 125.4(9) . . ?
O10 C5 H5 117.3 . . ?
O9 C5 H5 117.3 . . ?
O12 C6 O11 125.3(11) . . ?
O12 C6 H6 117.3 . . ?
O11 C6 H6 117.3 . . ?
O13 C7 O14 128.8(13) . . ?
O13 C7 H7 115.6 . . ?
O14 C7 H7 115.6 . . ?
O16 C8 O15 126.5(10) . . ?
O16 C8 H8 116.7 . . ?
O15 C8 H8 116.7 . . ?
N1 C9 H9A 109.5 . . ?
N1 C9 H9B 109.5 . . ?
H9A C9 H9B 109.5 . . ?
N1 C9 H9C 109.5 . . ?
H9A C9 H9C 109.5 . . ?
H9B C9 H9C 109.5 . . ?
N1 C10 C11 109.2(7) . . ?
N1 C10 H10A 109.8 . . ?
C11 C10 H10A 109.8 . . ?
N1 C10 H10B 109.8 . . ?
C11 C10 H10B 109.8 . . ?
H10A C10 H10B 108.3 . . ?
N2 C11 C10 109.2(7) . . ?
N2 C11 H11A 109.8 . . ?
C10 C11 H11A 109.8 . . ?
N2 C11 H11B 109.8 . . ?
C10 C11 H11B 109.8 . . ?
H11A C11 H11B 108.3 . . ?
N2 C12 H12A 109.5 . . ?
N2 C12 H12B 109.5 . . ?
H12A C12 H12B 109.5 . . ?
N2 C12 H12C 109.5 . . ?
H12A C12 H12C 109.5 . . ?
H12B C12 H12C 109.5 . . ?
C10 N1 C9 112.7(8) . . ?
C10 N1 H1A 109.1 . . ?
C9 N1 H1A 109.1 . . ?
C10 N1 H1B 109.1 . . ?
C9 N1 H1B 109.1 . . ?
H1A N1 H1B 107.8 . . ?
C12 N2 C11 113.7(8) . . ?
C12 N2 H2A 108.8 . . ?
C11 N2 H2A 108.8 . . ?
C12 N2 H2B 108.8 . . ?
C11 N2 H2B 108.8 . . ?
H2A N2 H2B 107.7 . . ?

loop_
_geom_bond_atom_site_label_1
_geom_bond_atom_site_label_2
_geom_bond_distance
_geom_bond_site_symmetry_2
_geom_bond_publ_flag
Er1 O11 2.283(7) . ?
Er1 O1 2.294(9) . ?
Er1 O5 2.308(10) . ?
Er1 O13 2.348(7) . ?
Er1 O7 2.354(17) . ?
Er1 O9 2.373(6) . ?
Er1 O3 2.431(5) . ?
Er1 O12 2.434(8) 2_664 ?
Er2 O14 2.294(9) 1_556 ?
Er2 O8 2.318(9) 3_456 ?
Er2 O15 2.340(7) . ?
Er2 O2 2.351(7) . ?
Er2 O4 2.356(6) 2_655 ?
Er2 O10 2.418(6) 2_665 ?
Er2 O6 2.422(17) 3_455 ?
Er2 O16 2.449(8) 2_654 ?
O1 C1 1.256(16) . ?
O2 C1 1.187(16) . ?
O3 C2 1.160(11) . ?
O4 C2 1.335(11) . ?
O4 Er2 2.356(6) 2_654 ?
O5 C3 1.181(16) . ?
O6 C3 1.15(2) . ?
O6 Er2 2.422(17) 3 ?
O7 C4 1.211(18) . ?
O8 C4 1.230(16) . ?
O8 Er2 2.318(9) 3_554 ?
O9 C5 1.355(10) . ?
O10 C5 1.159(10) . ?
O10 Er2 2.418(6) 2_664 ?
O11 C6 1.316(13) . ?
O12 C6 1.177(16) . ?
O12 Er1 2.434(8) 2_665 ?
O13 C7 1.179(15) . ?
O14 C7 1.297(14) . ?
O14 Er2 2.294(9) 1_554 ?
O15 C8 1.286(13) . ?
O16 C8 1.188(15) . ?
O16 Er2 2.449(8) 2_655 ?
C1 H1 0.9300 . ?
C2 H2 0.9300 . ?
C3 H3 0.9300 . ?
C4 H4 0.9300 . ?
C5 H5 0.9300 . ?
C6 H6 0.9300 . ?
C7 H7 0.9300 . ?
C8 H8 0.9300 . ?
C9 N1 1.494(12) . ?
C9 H9A 0.9600 . ?
C9 H9B 0.9600 . ?
C9 H9C 0.9600 . ?
C10 N1 1.485(12) . ?
C10 C11 1.558(15) . ?
C10 H10A 0.9700 . ?
C10 H10B 0.9700 . ?
C11 N2 1.469(11) . ?
C11 H11A 0.9700 . ?
C11 H11B 0.9700 . ?
C12 N2 1.469(13) . ?
C12 H12A 0.9600 . ?
C12 H12B 0.9600 . ?
C12 H12C 0.9600 . ?
N1 H1A 0.9000 . ?
N1 H1B 0.9000 . ?
N2 H2A 0.9000 . ?
N2 H2B 0.9000 . ?

loop_
_geom_hbond_atom_site_label_D
_geom_hbond_atom_site_label_H
_geom_hbond_atom_site_label_A
_geom_hbond_distance_DH
_geom_hbond_distance_HA
_geom_hbond_distance_DA
_geom_hbond_angle_DHA
_geom_hbond_site_symmetry_A
N1 H1A O5 0.90 2.15 2.893(13) 139.5 .
N1 H1A O9 0.90 2.13 2.846(11) 135.4 .
N1 H1B O6 0.90 2.36 2.961(15) 124.6 .
N1 H1B O16 0.90 2.16 3.019(11) 159.6 4_654
N2 H2A O3 0.90 2.20 2.884(11) 132.8 4_655
N2 H2A O7 0.90 2.08 2.854(14) 143.3 4_655
N2 H2B O8 0.90 2.37 2.966(11) 124.0 4_655
N2 H2B O14 0.90 2.11 2.986(11) 163.1 2_665
